data_2009839
loop_
_publ_author_name
'Skrzypczak-Jankun, E.'
'Smith, Douglas A.'
'Maluszynska, H.'

_publ_section_title
;
 Nitrilotriacetic acid, C~6~H~9~NO~6~
;
_journal_issue 7
_journal_name_full 'Acta Crystallographica Section C'
_journal_page_first 1097
_journal_page_last 1099
_journal_paper_doi 10.1107/S010827019400017X
_journal_volume 50
_journal_year 1994
_chemical_formula_structural 'N (C H2 C O O H)3'
_chemical_formula_sum 'C6 H9 N O6'
_chemical_formula_weight 191.14
_chemical_name_systematic 'nitrilotriacetic acid'
_space_group_IT_number 9
_symmetry_cell_setting monoclinic
_symmetry_space_group_name_Hall 'C -2yc'
_symmetry_space_group_name_H-M 'C 1 c 1'
_atom_type_scat_source International_Tables_for_Xray_Crystallography
_cell_angle_alpha 90.00
_cell_angle_beta 127.47(3)
_cell_angle_gamma 90.00
_cell_formula_units_Z 4.00
_cell_length_a 7.961(2)
_cell_length_b 18.560(3)
_cell_length_c 6.5010(10)
_cell_measurement_reflns_used 25
_cell_measurement_temperature 294
_cell_measurement_theta_max 19
_cell_measurement_theta_min 8
_cell_volume 762.4(4)
_computing_cell_refinement 'CAD4 (Enraf-Nonius, 1977)'
_computing_data_collection 'CAD4 (Enraf-Nonius, 1977)'
_computing_data_reduction 'MolEN (Fair, 1990); SHELX76 (Sheldrick, 1976)'
_computing_molecular_graphics 'SHELXTL-Plus (Sheldrick, 1987); ORTEPII (Johnson, 1976)'
_computing_publication_material 'CIF IN MolEN (Fair, 1990)'
_computing_structure_refinement SHELX76
_computing_structure_solution SHELX76
_diffrn_measurement_device Enraf_Nonius_CAD4
_diffrn_measurement_method \q/2\q
_diffrn_radiation_type MoK\a
_diffrn_radiation_wavelength 0.71073
_diffrn_reflns_av_R_equivalents 0.0135
_diffrn_reflns_limit_h_max 9
_diffrn_reflns_limit_h_min -9
_diffrn_reflns_limit_k_max 9
_diffrn_reflns_limit_k_min -9
_diffrn_reflns_limit_l_max 15
_diffrn_reflns_limit_l_min 0
_diffrn_reflns_number 2646
_diffrn_reflns_theta_max 31.97
_diffrn_standards_decay_% 0.5
_diffrn_standards_interval_time 50
_diffrn_standards_number 3
_exptl_absorpt_coefficient_mu 0.142
_exptl_absorpt_correction_type none
_exptl_crystal_colour transparent
_exptl_crystal_density_diffrn 1.67
_exptl_crystal_description prism
_exptl_crystal_F_000 400
_exptl_crystal_size_max 0.5
_exptl_crystal_size_mid 0.3
_exptl_crystal_size_min 0.15
_refine_diff_density_max 0.25
_refine_diff_density_min -0.18
_refine_ls_extinction_method none
_refine_ls_goodness_of_fit_obs 1.88
_refine_ls_hydrogen_treatment 'H atoms refined isotropically'
_refine_ls_number_parameters 152
_refine_ls_number_reflns 1311
_refine_ls_R_factor_obs 0.0256
_refine_ls_shift/esd_max 0.008
_refine_ls_structure_factor_coef F
_refine_ls_weighting_details 'w = 1/[\s^2^(F~o~) + 0.0001F~o~^2^]'
_refine_ls_weighting_scheme calc
_refine_ls_wR_factor_obs 0.0330
_reflns_number_observed 1311
_reflns_number_total 1324
_reflns_observed_criterion F>3.0\s(F)
_cod_data_source_file bk1008.cif
_cod_data_source_block a
_cod_depositor_comments
;
 Adding the _atom_site_type_symbol data item.

 Antanas Vaitkus,
 2017-01-17

The following automatic conversions were performed:

'_refine_ls_weighting_scheme' value '1/[\s^2^(F~o~) + 0.0001F~o~^2^]'
was changed to 'calc'. New tag '_refine_ls_weighting_details' was
created. The value of the new tag was set to 'w = 1/[\s^2^(F~o~) +
0.0001F~o~^2^]'.

Automatic conversion script
Id: cif_fix_values 3143 2015-03-26 13:38:13Z robertas 
;
_cod_original_cell_volume 762.4(7)
_cod_original_sg_symbol_H-M 'C c'
_cod_original_formula_sum 'C6 H9 N1 O6'
_cod_database_code 2009839

loop_
_symmetry_equiv_pos_as_xyz
x,y,z
x,-y,1/2+z
1/2+x,1/2+y,z
1/2+x,1/2-y,1/2+z

loop_
_atom_site_aniso_label
_atom_site_aniso_U_11
_atom_site_aniso_U_22
_atom_site_aniso_U_33
_atom_site_aniso_U_12
_atom_site_aniso_U_13
_atom_site_aniso_U_23
N 0.0229(4) 0.0203(4) 0.0203(4) -0.0002(3) 0.0138(4) -0.0010(3)
O(1) 0.0296(4) 0.0261(4) 0.0352(5) 0.0029(4) 0.0196(4) -0.0026(4)
O(2) 0.0463(6) 0.0316(5) 0.0596(8) 0.0059(4) 0.0437(7) 0.0094(5)
O(3) 0.0412(6) 0.0318(5) 0.0298(5) 0.0038(4) 0.0266(5) -0.0004(4)
O(4) 0.0369(5) 0.0248(4) 0.0263(4) 0.0048(4) 0.0206(4) 0.0034(3)
O(5) 0.0243(4) 0.0258(4) 0.0302(5) -0.0028(3) 0.0115(4) 0.0024(4)
O(6) 0.0339(5) 0.0249(4) 0.0279(4) -0.0007(4) 0.0157(4) 0.0044(3)
C(1) 0.0304(5) 0.0225(5) 0.0221(5) 0.0021(4) 0.0182(5) 0.0019(4)
C(2) 0.0243(5) 0.0225(5) 0.0263(6) -0.0026(4) 0.0174(5) -0.0033(4)
C(3) 0.0252(5) 0.0228(5) 0.0200(5) -0.0030(4) 0.0119(4) 0.0007(4)
C(4) 0.0207(4) 0.0246(5) 0.0216(5) 0.0004(4) 0.0132(4) -0.0008(4)
C(5) 0.0269(5) 0.0256(5) 0.0231(5) 0.0056(4) 0.0167(4) 0.0044(4)
C(6) 0.0249(5) 0.0218(5) 0.0217(5) -0.0019(4) 0.0148(4) -0.0016(4)

loop_
_atom_site_label
_atom_site_type_symbol
_atom_site_fract_x
_atom_site_fract_y
_atom_site_fract_z
_atom_site_U_iso_or_equiv
_atom_site_calc_flag
N N 0.11265 0.11512(5) 0.19547 0.0207(4) 1
O(1) O 0.3318(2) 0.04415(5) 0.0854(3) 0.0304(5) 1
O(2) O 0.5260(3) 0.13749(6) 0.1237(3) 0.0384(7) 1
O(3) O 0.0549(3) 0.22778(6) 0.6100(3) 0.0310(5) 1
O(4) O 0.0227(2) 0.25444(5) 0.2513(3) 0.0285(5) 1
O(5) O -0.4178(2) 0.05636(5) -0.3159(3) 0.0300(4) 1
O(6) O -0.1364(3) -0.00210(6) 0.0263(3) 0.0309(5) 1
C(1) C 0.0993(3) 0.13275(7) 0.4102(3) 0.0236(5) 1
C(2) C 0.2799(3) 0.15700(7) 0.2078(3) 0.0231(5) 1
C(3) C -0.0974(3) 0.11814(7) -0.0678(3) 0.0239(5) 1
C(4) C 0.0539(2) 0.21169(7) 0.4128(3) 0.0221(5) 1
C(5) C 0.3877(3) 0.10888(7) 0.1310(3) 0.0242(5) 1
C(6) C -0.2198(3) 0.05018(6) -0.1119(3) 0.0224(5) 1
HN(1) H 0.155(3) 0.0664(11) 0.220(4) 0.029(5) 1
H(1) H -0.005(3) 0.1024(11) 0.393(4) 0.029(5) 1
H(11) H 0.228(4) 0.1229(12) 0.560(5) 0.040(6) 1
H(2) H 0.214(3) 0.1994(10) 0.095(4) 0.033(5) 1
H(21) H 0.386(4) 0.1744(11) 0.388(5) 0.040(6) 1
H(3) H -0.071(3) 0.1201(10) -0.197(4) 0.031(5) 1
H(31) H -0.175(4) 0.1617(11) -0.089(4) 0.034(5) 1
HO(3) H 0.048(4) 0.2736(14) 0.612(5) 0.044(6) 1
HO(5) H -0.485(4) 0.0125(16) -0.340(6) 0.055(7) 1

loop_
_geom_angle_atom_site_label_1
_geom_angle_atom_site_label_2
_geom_angle_atom_site_label_3
_geom_angle_publ_flag
C(2) N C(1) yes
C(2) N C(3) yes
C(1) N C(3) yes
N C(1) C(4) yes
N C(2) C(5) yes
N C(3) C(6) yes
O(3) C(4) C(1) yes
O(3) C(4) O(4) yes
C(1) C(4) O(4) yes
C(2) C(5) O(1) yes
C(2) C(5) O(2) yes
O(1) C(5) O(2) yes
O(5) C(6) C(3) yes
O(5) C(6) O(6) yes
C(3) C(6) O(6) yes
C(2) N HN(1) yes
C(1) N HN(1) yes
C(3) N HN(1) yes
N C(1) H(1) no
C(4) C(1) H(1) no
N C(1) H(11) no
C(4) C(1) H(11) no
H(1) C(1) H(11) no
N C(2) H(2) no
C(5) C(2) H(2) no
N C(2) H(21) no
C(5) C(2) H(21) no
H(2) C(2) H(21) no
N C(3) H(3) no
C(6) C(3) H(3) no
N C(3) H(31) no
C(6) C(3) H(31) no
H(3) C(3) H(31) no
C(4) O(3) HO(3) yes
C(6) O(5) HO(5) yes

loop_
_geom_bond_atom_site_label_1
_geom_bond_atom_site_label_2
_geom_bond_distance
_geom_bond_publ_flag
N C(1) 1.499(2) yes
N C(2) 1.501(2) yes
N C(3) 1.4990(10) yes
C(1) C(4) 1.511(2) yes
C(2) C(5) 1.519(3) yes
C(3) C(6) 1.511(2) yes
O(1) C(5) 1.253(2) yes
O(2) C(5) 1.249(3) yes
O(3) C(4) 1.311(3) yes
O(4) C(4) 1.215(2) yes
O(5) C(6) 1.309(2) yes
O(6) C(6) 1.210(2) yes
N HN(1) 0.94(2) yes
C(1) H(1) 0.95(3) yes
C(1) H(11) 0.90(2) yes
C(2) H(2) 0.98(2) yes
C(2) H(21) 0.99(2) yes
C(3) H(3) 0.99(3) yes
C(3) H(31) 0.97(2) yes
O(3) HO(3) 0.85(3) yes
O(5) HO(5) 0.93(3) yes

loop_
_geom_torsion_atom_site_label_1
_geom_torsion_atom_site_label_2
_geom_torsion_atom_site_label_3
_geom_torsion_atom_site_label_4
_geom_torsion
_geom_torsion_publ_flag
C(2) N C(1) C(4) 58.6 yes
C(3) N C(1) C(4) -70.9 yes
C(1) N C(2) C(5) 141.4 yes
C(3) N C(2) C(5) -88.6 yes
C(1) N C(3) C(6) -78.5 yes
C(2) N C(3) C(6) 151.3 yes
N C(1) C(4) O(3) -176.2 yes
N C(1) C(4) O(4) 3.2 yes
N C(2) C(5) O(1) -3.6 yes
N C(2) C(5) O(2) 177.5 yes
N C(3) C(6) O(5) 167.8 yes
N C(3) C(6) O(6) -13.7 yes
